data_4301340
loop_
_publ_author_name
'Shigeru Yamaguchi'
'Hiroshi Shinokubo'
'Atsuhiro Osuka'

_publ_section_title
;
Double Cleavage of sp2 C-H and sp3 C-H Bonds on One Metal Center:
DMF-Appended Cyclometalated Platinum(II) and -(IV) Porphyrins
;
_journal_name_full 'Inorganic Chemistry'
_journal_page_first 795
_journal_page_last 797
_journal_paper_doi 10.1021/ic8019149
_journal_volume 48
_journal_year 2009
_chemical_formula_sum 'C94 H102 Cl6 N6 O Pt'
_chemical_formula_weight 1739.61
_chemical_name_systematic
; 
 ? 
;
_space_group_IT_number 2
_symmetry_cell_setting triclinic
_symmetry_Int_Tables_number 2
_symmetry_space_group_name_Hall '-P 1'
_symmetry_space_group_name_H-M 'P -1'
_atom_sites_solution_hydrogens geom
_atom_sites_solution_primary direct
_atom_sites_solution_secondary difmap
_audit_creation_method SHELXL-97
_cell_angle_alpha 78.593(5)
_cell_angle_beta 89.631(5)
_cell_angle_gamma 74.974(5)
_cell_formula_units_Z 2
_cell_length_a 9.117(5)
_cell_length_b 16.014(5)
_cell_length_c 31.276(5)
_cell_measurement_reflns_used 9671
_cell_measurement_temperature 426(2)
_cell_measurement_theta_max 28.32
_cell_measurement_theta_min 2.17
_cell_volume 4318(3)
_computing_cell_refinement 'Bruker SMART'
_computing_data_collection 'Bruker SMART'
_computing_data_reduction 'Bruker SAINT'
_computing_molecular_graphics 'Bruker SHELXTL'
_computing_publication_material 'Bruker SHELXTL'
_computing_structure_refinement 'SHELXL-97 (Sheldrick, 1997)'
_computing_structure_solution 'SHELXS-97 (Sheldrick, 1990)'
_diffrn_ambient_temperature 426(2)
_diffrn_detector_area_resol_mean 8.366
_diffrn_measured_fraction_theta_full 0.980
_diffrn_measured_fraction_theta_max 0.980
_diffrn_measurement_device_type 'CCD area detector'
_diffrn_measurement_method 'phi and omega scans'
_diffrn_radiation_monochromator graphite
_diffrn_radiation_source 'fine-focus sealed tube'
_diffrn_radiation_type MoK\a
_diffrn_radiation_wavelength 0.71069
_diffrn_reflns_av_R_equivalents 0.0240
_diffrn_reflns_av_sigmaI/netI 0.0420
_diffrn_reflns_limit_h_max 6
_diffrn_reflns_limit_h_min -12
_diffrn_reflns_limit_k_max 21
_diffrn_reflns_limit_k_min -21
_diffrn_reflns_limit_l_max 41
_diffrn_reflns_limit_l_min -41
_diffrn_reflns_number 32615
_diffrn_reflns_theta_full 28.34
_diffrn_reflns_theta_max 28.34
_diffrn_reflns_theta_min 0.66
_exptl_absorpt_coefficient_mu 1.860
_exptl_absorpt_correction_T_max 0.7073
_exptl_absorpt_correction_T_min 0.4565
_exptl_absorpt_correction_type empirical
_exptl_crystal_colour violet
_exptl_crystal_density_diffrn 1.338
_exptl_crystal_density_method 'not measured'
_exptl_crystal_description prism
_exptl_crystal_F_000 1792
_exptl_crystal_size_max 0.50
_exptl_crystal_size_mid 0.30
_exptl_crystal_size_min 0.20
_refine_diff_density_max 2.542
_refine_diff_density_min -1.554
_refine_diff_density_rms 0.169
_refine_ls_extinction_method none
_refine_ls_goodness_of_fit_ref 1.147
_refine_ls_hydrogen_treatment constr
_refine_ls_matrix_type full
_refine_ls_number_parameters 1045
_refine_ls_number_reflns 21145
_refine_ls_number_restraints 187
_refine_ls_restrained_S_all 1.165
_refine_ls_R_factor_all 0.0522
_refine_ls_R_factor_gt 0.0465
_refine_ls_shift/su_max 0.002
_refine_ls_shift/su_mean 0.000
_refine_ls_structure_factor_coef Fsqd
_refine_ls_weighting_details 'calc w=1/[\s^2^(Fo^2^)+(0.0715P)^2^+5.2163P] where P=(Fo^2^+2Fc^2^)/3'
_refine_ls_weighting_scheme calc
_refine_ls_wR_factor_gt 0.1272
_refine_ls_wR_factor_ref 0.1335
_reflns_number_gt 19236
_reflns_number_total 21145
_reflns_threshold_expression >2sigma(I)
_cod_data_source_file ic8019149_si_002_2.cif
_cod_data_source_block 3H
_cod_depositor_comments
;
The following automatic conversions were performed:
'_symmetry_cell_setting' value 'Triclinic' changed to 'triclinic'
according to '/home/saulius/struct/CIF-dictionaries/cif_core.dic'
dictionary named 'cif_core.dic' version 2.4.1 from 2010-06-29.

Automatic conversion script
Id: cif_fix_enum 1527 2010-12-29 10:47:43Z saulius 
;
_cod_database_code 4301340

loop_
_symmetry_equiv_pos_as_xyz
'x, y, z'
'-x, -y, -z'

loop_
_atom_site_label
_atom_site_type_symbol
_atom_site_fract_x
_atom_site_fract_y
_atom_site_fract_z
_atom_site_U_iso_or_equiv
_atom_site_adp_type
_atom_site_occupancy
_atom_site_symmetry_multiplicity
_atom_site_calc_flag
_atom_site_refinement_flags
_atom_site_disorder_assembly
_atom_site_disorder_group
C1 C 0.6849(4) 0.2026(2) 0.32662(11) 0.0222(6) Uani 1 1 d . . .
C2 C 0.5512(4) 0.2365(2) 0.35086(11) 0.0231(6) Uani 1 1 d . . .
C3 C 0.5005(4) 0.3237(2) 0.33365(12) 0.0251(7) Uani 1 1 d . . .
H3 H 0.4175 0.3633 0.3423 0.030 Uiso 1 1 calc R . .
C4 C 0.5995(4) 0.3437(2) 0.29933(11) 0.0217(6) Uani 1 1 d . . .
C5 C 0.5847(4) 0.4296(2) 0.27577(11) 0.0223(6) Uani 1 1 d . . .
C6 C 0.6678(4) 0.4555(2) 0.24009(11) 0.0218(6) Uani 1 1 d . . .
C7 C 0.6640(4) 0.5441(2) 0.21965(12) 0.0253(7) Uani 1 1 d . . .
H7 H 0.6042 0.5949 0.2274 0.030 Uiso 1 1 calc R . .
C8 C 0.7634(4) 0.5414(2) 0.18670(12) 0.0240(7) Uani 1 1 d . . .
H8 H 0.7836 0.5900 0.1683 0.029 Uiso 1 1 calc R . .
C9 C 0.8303(4) 0.4512(2) 0.18564(11) 0.0202(6) Uani 1 1 d . . .
C10 C 0.9355(4) 0.4166(2) 0.15658(11) 0.0208(6) Uani 1 1 d . . .
C11 C 0.9913(4) 0.3260(2) 0.15795(11) 0.0220(6) Uani 1 1 d . . .
C12 C 1.0919(4) 0.2896(2) 0.12586(12) 0.0275(7) Uani 1 1 d . . .
H12 H 1.1310 0.3211 0.1023 0.033 Uiso 1 1 calc R . .
C13 C 1.1167(4) 0.2017(2) 0.13706(12) 0.0290(7) Uani 1 1 d . . .
H13 H 1.1757 0.1602 0.1226 0.035 Uiso 1 1 calc R . .
C14 C 1.0335(4) 0.1836(2) 0.17608(11) 0.0228(6) Uani 1 1 d . . .
C15 C 1.0389(4) 0.0981(2) 0.19803(11) 0.0238(7) Uani 1 1 d . . .
C16 C 0.9737(4) 0.0742(2) 0.23773(11) 0.0260(7) Uani 1 1 d . . .
C17 C 0.9881(5) -0.0142(2) 0.26020(13) 0.0354(9) Uani 1 1 d . . .
H17 H 1.0352 -0.0649 0.2500 0.042 Uiso 1 1 calc R . .
C18 C 0.9214(5) -0.0119(3) 0.29895(13) 0.0370(9) Uani 1 1 d . . .
H18 H 0.9166 -0.0608 0.3201 0.044 Uiso 1 1 calc R . .
C19 C 0.8597(4) 0.0784(2) 0.30197(12) 0.0276(7) Uani 1 1 d . . .
C20 C 0.7719(4) 0.1137(2) 0.33408(11) 0.0245(7) Uani 1 1 d . . .
C21 C 0.4724(4) 0.5052(2) 0.28965(12) 0.0244(7) Uani 1 1 d . . .
C22 C 0.5084(5) 0.5379(3) 0.32454(14) 0.0367(9) Uani 1 1 d . . .
H22 H 0.5969 0.5089 0.3416 0.044 Uiso 1 1 calc R . .
C23 C 0.4125(6) 0.6148(4) 0.33450(18) 0.0501(12) Uani 1 1 d . A .
C24 C 0.2791(5) 0.6539(3) 0.30940(18) 0.0460(11) Uani 1 1 d . . .
H24 H 0.2140 0.7044 0.3161 0.055 Uiso 1 1 calc R . .
C25 C 0.2380(4) 0.6213(3) 0.27476(16) 0.0363(9) Uani 1 1 d . . .
C26 C 0.3373(4) 0.5466(2) 0.26480(13) 0.0281(7) Uani 1 1 d . . .
H26 H 0.3134 0.5240 0.2413 0.034 Uiso 1 1 calc R . .
C27 C 0.4570(8) 0.6552(4) 0.3726(2) 0.083(2) Uani 1 1 d DU . .
C28 C 0.3569(14) 0.7544(6) 0.3645(4) 0.081(4) Uani 0.552(10) 1 d PDU A 1
H28A H 0.2516 0.7554 0.3674 0.122 Uiso 0.552(10) 1 calc PR A 1
H28B H 0.3712 0.7842 0.3356 0.122 Uiso 0.552(10) 1 calc PR A 1
H28C H 0.3873 0.7838 0.3855 0.122 Uiso 0.552(10) 1 calc PR A 1
C29 C 0.4391(18) 0.6007(9) 0.4157(4) 0.099(4) Uani 0.552(10) 1 d PDU A 1
H29A H 0.4657 0.6269 0.4386 0.149 Uiso 0.552(10) 1 calc PR A 1
H29B H 0.5047 0.5422 0.4183 0.149 Uiso 0.552(10) 1 calc PR A 1
H29C H 0.3355 0.5977 0.4180 0.149 Uiso 0.552(10) 1 calc PR A 1
C30 C 0.6286(10) 0.6610(9) 0.3643(4) 0.074(3) Uani 0.552(10) 1 d PDU A 1
H30A H 0.6655 0.6818 0.3878 0.112 Uiso 0.552(10) 1 calc PR A 1
H30B H 0.6307 0.7012 0.3373 0.112 Uiso 0.552(10) 1 calc PR A 1
H30C H 0.6919 0.6036 0.3630 0.112 Uiso 0.552(10) 1 calc PR A 1
C28T C 0.450(2) 0.7518(7) 0.3590(5) 0.083(4) Uani 0.448(10) 1 d PDU A 2
H28D H 0.3705 0.7795 0.3369 0.125 Uiso 0.448(10) 1 calc PR A 2
H28E H 0.5456 0.7581 0.3477 0.125 Uiso 0.448(10) 1 calc PR A 2
H28F H 0.4299 0.7793 0.3838 0.125 Uiso 0.448(10) 1 calc PR A 2
C29T C 0.3206(15) 0.6432(11) 0.4055(5) 0.084(4) Uani 0.448(10) 1 d PDU A 2
H29D H 0.3166 0.5827 0.4112 0.126 Uiso 0.448(10) 1 calc PR A 2
H29E H 0.2252 0.6804 0.3922 0.126 Uiso 0.448(10) 1 calc PR A 2
H29F H 0.3397 0.6594 0.4325 0.126 Uiso 0.448(10) 1 calc PR A 2
C30T C 0.6073(14) 0.5953(10) 0.3974(6) 0.100(5) Uani 0.448(10) 1 d PDU A 2
H30D H 0.6339 0.6221 0.4200 0.150 Uiso 0.448(10) 1 calc PR A 2
H30E H 0.6874 0.5885 0.3772 0.150 Uiso 0.448(10) 1 calc PR A 2
H30F H 0.5930 0.5384 0.4100 0.150 Uiso 0.448(10) 1 calc PR A 2
C31 C 0.0911(5) 0.6712(3) 0.2471(2) 0.0489(12) Uani 1 1 d . . .
C32 C 0.1054(8) 0.7625(4) 0.2267(3) 0.075(2) Uani 1 1 d . . .
H32A H 0.1366 0.7890 0.2488 0.112 Uiso 1 1 calc R . .
H32B H 0.0090 0.7983 0.2135 0.112 Uiso 1 1 calc R . .
H32C H 0.1798 0.7581 0.2048 0.112 Uiso 1 1 calc R . .
C33 C 0.0666(7) 0.6261(4) 0.2097(3) 0.0678(19) Uani 1 1 d . . .
H33A H -0.0235 0.6606 0.1925 0.102 Uiso 1 1 calc R . .
H33B H 0.0552 0.5682 0.2216 0.102 Uiso 1 1 calc R . .
H33C H 0.1526 0.6214 0.1916 0.102 Uiso 1 1 calc R . .
C34 C -0.0448(7) 0.6770(8) 0.2763(3) 0.122(4) Uani 1 1 d . . .
H34A H -0.0359 0.7114 0.2976 0.183 Uiso 1 1 calc R . .
H34B H -0.0469 0.6187 0.2909 0.183 Uiso 1 1 calc R . .
H34C H -0.1371 0.7045 0.2587 0.183 Uiso 1 1 calc R . .
C35 C 0.9956(4) 0.4789(2) 0.12380(11) 0.0224(6) Uani 1 1 d . . .
C36 C 1.1509(4) 0.4748(2) 0.12643(12) 0.0242(7) Uani 1 1 d . . .
H36 H 1.2128 0.4342 0.1488 0.029 Uiso 1 1 calc R . .
C37 C 1.2140(4) 0.5296(2) 0.09666(12) 0.0253(7) Uani 1 1 d . . .
C38 C 1.1177(4) 0.5910(2) 0.06366(12) 0.0260(7) Uani 1 1 d . . .
H38 H 1.1587 0.6287 0.0435 0.031 Uiso 1 1 calc R . .
C39 C 0.9634(4) 0.5975(2) 0.06000(11) 0.0237(6) Uani 1 1 d . . .
C40 C 0.9039(4) 0.5403(2) 0.09082(11) 0.0232(6) Uani 1 1 d . . .
H40 H 0.8006 0.5436 0.0891 0.028 Uiso 1 1 calc R . .
C41 C 1.3849(4) 0.5240(3) 0.09877(14) 0.0312(8) Uani 1 1 d . . .
C42 C 1.4074(5) 0.6119(3) 0.10546(19) 0.0455(11) Uani 1 1 d . . .
H42A H 1.3655 0.6241 0.1325 0.068 Uiso 1 1 calc R . .
H42B H 1.3567 0.6582 0.0818 0.068 Uiso 1 1 calc R . .
H42C H 1.5140 0.6086 0.1063 0.068 Uiso 1 1 calc R . .
C43 C 1.4707(5) 0.4512(3) 0.13621(16) 0.0425(10) Uani 1 1 d . . .
H43A H 1.5768 0.4492 0.1360 0.064 Uiso 1 1 calc R . .
H43B H 1.4577 0.3954 0.1326 0.064 Uiso 1 1 calc R . .
H43C H 1.4314 0.4635 0.1635 0.064 Uiso 1 1 calc R . .
C44 C 1.4540(5) 0.5030(4) 0.05635(17) 0.0509(13) Uani 1 1 d . . .
H44A H 1.4102 0.5508 0.0325 0.076 Uiso 1 1 calc R . .
H44B H 1.4334 0.4498 0.0513 0.076 Uiso 1 1 calc R . .
H44C H 1.5619 0.4951 0.0585 0.076 Uiso 1 1 calc R . .
C45 C 0.8574(4) 0.6638(3) 0.02371(13) 0.0295(7) Uani 1 1 d . . .
C46 C 0.9410(5) 0.7209(3) -0.00685(14) 0.0380(9) Uani 1 1 d . . .
H46A H 0.9841 0.7542 0.0095 0.057 Uiso 1 1 calc R . .
H46B H 0.8707 0.7606 -0.0292 0.057 Uiso 1 1 calc R . .
H46C H 1.0205 0.6837 -0.0201 0.057 Uiso 1 1 calc R . .
C47 C 0.7875(6) 0.6133(3) -0.00384(15) 0.0463(11) Uani 1 1 d . . .
H47A H 0.8667 0.5772 -0.0177 0.069 Uiso 1 1 calc R . .
H47B H 0.7173 0.6545 -0.0257 0.069 Uiso 1 1 calc R . .
H47C H 0.7348 0.5765 0.0147 0.069 Uiso 1 1 calc R . .
C48 C 0.7306(6) 0.7254(3) 0.04443(17) 0.0471(11) Uani 1 1 d . . .
H48A H 0.6723 0.6910 0.0622 0.071 Uiso 1 1 calc R . .
H48B H 0.6653 0.7677 0.0218 0.071 Uiso 1 1 calc R . .
H48C H 0.7753 0.7557 0.0622 0.071 Uiso 1 1 calc R . .
C49 C 1.1264(4) 0.0236(2) 0.17785(11) 0.0257(7) Uani 1 1 d . . .
C50 C 1.2736(4) -0.0220(2) 0.19277(12) 0.0269(7) Uani 1 1 d . . .
H50 H 1.3179 -0.0064 0.2157 0.032 Uiso 1 1 calc R . .
C51 C 1.3567(4) -0.0907(2) 0.17408(13) 0.0302(8) Uani 1 1 d . . .
C52 C 1.2869(5) -0.1117(2) 0.13999(13) 0.0326(8) Uani 1 1 d . . .
H52 H 1.3409 -0.1573 0.1271 0.039 Uiso 1 1 calc R . .
C53 C 1.1380(5) -0.0670(2) 0.12412(12) 0.0308(8) Uani 1 1 d . . .
C54 C 1.0598(4) 0.0016(2) 0.14346(12) 0.0286(7) Uani 1 1 d . . .
H54 H 0.9615 0.0330 0.1332 0.034 Uiso 1 1 calc R . .
C55 C 1.5182(5) -0.1410(3) 0.19193(16) 0.0401(10) Uani 1 1 d . . .
C56 C 1.5930(6) -0.2113(4) 0.1659(2) 0.0590(15) Uani 1 1 d . . .
H56A H 1.6967 -0.2376 0.1764 0.089 Uiso 1 1 calc R . .
H56B H 1.5904 -0.1843 0.1355 0.089 Uiso 1 1 calc R . .
H56C H 1.5388 -0.2561 0.1694 0.089 Uiso 1 1 calc R . .
C57 C 1.6169(6) -0.0770(4) 0.1893(2) 0.0599(15) Uani 1 1 d . . .
H57A H 1.5727 -0.0322 0.2055 0.090 Uiso 1 1 calc R . .
H57B H 1.6233 -0.0500 0.1594 0.090 Uiso 1 1 calc R . .
H57C H 1.7169 -0.1084 0.2016 0.090 Uiso 1 1 calc R . .
C58 C 1.5100(6) -0.1857(4) 0.2394(2) 0.0628(16) Uani 1 1 d . . .
H58A H 1.4605 -0.1422 0.2557 0.094 Uiso 1 1 calc R . .
H58B H 1.6109 -0.2141 0.2518 0.094 Uiso 1 1 calc R . .
H58C H 1.4533 -0.2289 0.2407 0.094 Uiso 1 1 calc R . .
C59 C 1.0657(6) -0.0952(3) 0.08704(15) 0.0468(11) Uani 1 1 d . . .
C60 C 1.0383(9) -0.1877(4) 0.1055(2) 0.0702(17) Uani 1 1 d . . .
H60A H 0.9639 -0.1824 0.1274 0.105 Uiso 1 1 calc R . .
H60B H 1.1319 -0.2280 0.1183 0.105 Uiso 1 1 calc R . .
H60C H 1.0023 -0.2095 0.0823 0.105 Uiso 1 1 calc R . .
C61 C 0.9128(8) -0.0363(5) 0.0711(2) 0.080(2) Uani 1 1 d . . .
H61A H 0.8442 -0.0372 0.0945 0.120 Uiso 1 1 calc R . .
H61B H 0.8749 -0.0566 0.0476 0.120 Uiso 1 1 calc R . .
H61C H 0.9208 0.0229 0.0609 0.120 Uiso 1 1 calc R . .
C62 C 1.1737(9) -0.1046(6) 0.0498(2) 0.079(2) Uani 1 1 d . . .
H62A H 1.1276 -0.1230 0.0271 0.118 Uiso 1 1 calc R . .
H62B H 1.2670 -0.1478 0.0605 0.118 Uiso 1 1 calc R . .
H62C H 1.1944 -0.0487 0.0385 0.118 Uiso 1 1 calc R . .
C63 C 0.4706(4) 0.1863(3) 0.38181(11) 0.0267(7) Uani 1 1 d . . .
C64 C 0.3175(4) 0.2223(3) 0.38929(14) 0.0365(9) Uani 1 1 d . . .
H64 H 0.2681 0.2794 0.3751 0.044 Uiso 1 1 calc R . .
C65 C 0.2397(5) 0.1734(3) 0.41754(15) 0.0432(10) Uani 1 1 d . . .
H65 H 0.1385 0.1973 0.4228 0.052 Uiso 1 1 calc R . .
C66 C 0.3155(5) 0.0878(3) 0.43796(15) 0.0430(10) Uani 1 1 d . . .
H66 H 0.2659 0.0532 0.4571 0.052 Uiso 1 1 calc R . .
C67 C 0.4649(5) 0.0552(3) 0.42930(13) 0.0365(9) Uani 1 1 d . . .
H67 H 0.5153 -0.0021 0.4430 0.044 Uiso 1 1 calc R . .
C68 C 0.9313(5) -0.0717(3) 0.47086(13) 0.0369(9) Uani 1 1 d . . .
H68 H 0.9564 -0.1065 0.4987 0.044 Uiso 1 1 calc R . .
C69 C 1.0015(5) -0.0211(3) 0.39803(13) 0.0378(9) Uani 1 1 d . . .
H69A H 1.0210 -0.0598 0.3772 0.045 Uiso 1 1 calc R . .
H69B H 1.0623 0.0210 0.3912 0.045 Uiso 1 1 calc R . .
C70 C 1.1920(6) -0.1306(3) 0.45345(16) 0.0500(12) Uani 1 1 d . . .
H70A H 1.2090 -0.1474 0.4846 0.075 Uiso 1 1 calc R . .
H70B H 1.2652 -0.1000 0.4413 0.075 Uiso 1 1 calc R . .
H70C H 1.2025 -0.1824 0.4414 0.075 Uiso 1 1 calc R . .
C1S C 0.5333(6) 0.1374(4) 0.08051(19) 0.0503(12) Uani 1 1 d . . .
C2S C 0.6098(6) 0.1728(5) 0.0461(2) 0.0620(15) Uani 1 1 d . . .
H2S H 0.6011 0.1605 0.0186 0.074 Uiso 1 1 calc R . .
C3S C 0.6980(7) 0.2261(5) 0.0532(3) 0.079(2) Uani 1 1 d . . .
H3S H 0.7462 0.2522 0.0300 0.095 Uiso 1 1 calc R . .
C4S C 0.7163(7) 0.2416(5) 0.0935(3) 0.077(2) Uani 1 1 d . . .
H4S H 0.7803 0.2761 0.0979 0.093 Uiso 1 1 calc R . .
C5S C 0.6422(8) 0.2072(4) 0.1276(3) 0.0691(17) Uani 1 1 d . . .
H5S H 0.6550 0.2189 0.1551 0.083 Uiso 1 1 calc R . .
C6S C 0.5480(4) 0.1549(2) 0.12163(12) 0.0627(15) Uani 1 1 d . . .
H6S H 0.4958 0.1319 0.1447 0.075 Uiso 1 1 calc R . .
C13S C 0.9298(4) 0.3957(2) 0.40028(12) 0.0658(16) Uani 1 1 d R . .
C14S C 0.8943(4) 0.3607(2) 0.36646(12) 0.0529(13) Uani 1 1 d R . .
H14S H 0.8265 0.3256 0.3699 0.063 Uiso 1 1 d R . .
C15S C 0.9609(6) 0.3783(4) 0.3274(2) 0.0615(15) Uani 1 1 d . . .
H15S H 0.9367 0.3555 0.3040 0.074 Uiso 1 1 calc R . .
C16S C 1.0629(7) 0.4291(5) 0.3223(3) 0.0702(18) Uani 1 1 d . . .
H16S H 1.1087 0.4396 0.2958 0.084 Uiso 1 1 calc R . .
C17S C 1.0965(8) 0.4639(5) 0.3559(3) 0.077(2) Uani 1 1 d . . .
H17S H 1.1644 0.4989 0.3522 0.092 Uiso 1 1 calc R . .
C18S C 1.0327(8) 0.4483(5) 0.3949(3) 0.079(2) Uani 1 1 d . . .
H18S H 1.0567 0.4723 0.4178 0.095 Uiso 1 1 calc R . .
C19S C 0.2146(6) 0.3216(4) 0.52319(19) 0.085(2) Uani 1 1 d G . .
C20S C 0.3097(7) 0.2392(3) 0.52134(17) 0.077(2) Uani 1 1 d G . .
H20S H 0.2878 0.1883 0.5367 0.092 Uiso 1 1 calc R . .
C21S C 0.4376(6) 0.2329(4) 0.4965(2) 0.097(3) Uani 1 1 d G . .
H21S H 0.5012 0.1778 0.4953 0.116 Uiso 1 1 calc R . .
C22S C 0.4704(7) 0.3090(6) 0.47348(18) 0.127(5) Uani 1 1 d G . .
H22S H 0.5560 0.3048 0.4569 0.153 Uiso 1 1 calc R . .
C23S C 0.3754(10) 0.3914(5) 0.4753(2) 0.167(8) Uani 1 1 d G . .
H23S H 0.3973 0.4423 0.4599 0.200 Uiso 1 1 calc R . .
C24S C 0.2475(9) 0.3977(3) 0.5002(3) 0.150(6) Uani 1 1 d G . .
H24S H 0.1839 0.4528 0.5014 0.181 Uiso 1 1 calc R . .
Cl1A Cl 0.84431(10) 0.15309(7) 0.42259(3) 0.03177(19) Uani 1 1 d . . .
Cl2A Cl 0.71041(15) -0.07517(7) 0.37698(4) 0.0444(2) Uani 1 1 d . . .
Cl1S Cl 0.4207(2) 0.06971(12) 0.07262(7) 0.0725(4) Uani 1 1 d . . .
Cl3S Cl 0.8522(3) 0.3698(2) 0.45020(8) 0.1077(8) Uani 1 1 d . . .
Cl4S Cl 0.0588(4) 0.3246(4) 0.55428(12) 0.1678(17) Uani 1 1 d . . .
N1 N 0.7083(3) 0.26888(19) 0.29478(9) 0.0219(5) Uani 1 1 d . . .
N2 N 0.7705(3) 0.40176(18) 0.21856(9) 0.0205(5) Uani 1 1 d . . .
H2 H 0.7942 0.3450 0.2248 0.025 Uiso 1 1 calc R . .
N3 N 0.9568(3) 0.26002(19) 0.18805(9) 0.0216(5) Uani 1 1 d . . .
N4 N 0.8914(3) 0.12781(19) 0.26332(9) 0.0242(6) Uani 1 1 d . . .
H4 H 0.8633 0.1845 0.2563 0.029 Uiso 1 1 calc R . .
N5 N 0.5417(4) 0.1027(2) 0.40182(10) 0.0287(6) Uani 1 1 d . . .
N6 N 1.0386(4) -0.0725(2) 0.44280(11) 0.0382(8) Uani 1 1 d . . .
O1 O 0.7962(3) -0.0265(2) 0.46220(9) 0.0378(7) Uani 1 1 d . . .
Pt1 Pt 0.775863(16) 0.043145(9) 0.395727(4) 0.02757(6) Uani 1 1 d . . .
Cl2S Cl 0.3719(6) 0.2937(3) 0.21832(13) 0.118(2) Uani 0.683(7) 1 d P B 3
C7S C 0.3560(9) 0.2008(4) 0.2545(2) 0.060(2) Uani 0.683(7) 1 d PGU B 3
C8S C 0.4794(7) 0.1269(6) 0.2591(3) 0.066(3) Uani 0.683(7) 1 d PGU B 3
H8S H 0.5652 0.1296 0.2431 0.080 Uiso 0.683(7) 1 calc PR B 3
C9S C 0.4747(9) 0.0491(5) 0.2874(3) 0.092(4) Uani 0.683(7) 1 d PGU B 3
H9S H 0.5573 -0.0004 0.2904 0.111 Uiso 0.683(7) 1 calc PR B 3
C10S C 0.3465(11) 0.0451(5) 0.3112(2) 0.114(5) Uani 0.683(7) 1 d PGU B 3
H10S H 0.3433 -0.0070 0.3301 0.136 Uiso 0.683(7) 1 calc PR B 3
C11S C 0.2230(8) 0.1190(7) 0.3066(3) 0.085(3) Uani 0.683(7) 1 d PGU B 3
H11S H 0.1372 0.1163 0.3225 0.102 Uiso 0.683(7) 1 calc PR B 3
C12S C 0.2278(8) 0.1969(5) 0.2783(3) 0.080(5) Uani 0.683(7) 1 d PGU B 3
H12S H 0.1452 0.2463 0.2752 0.096 Uiso 0.683(7) 1 calc PR B 3
Cl2U Cl 0.2105(14) 0.3536(7) 0.2441(3) 0.142(6) Uani 0.317(7) 1 d PD B 4
C7U C 0.5051(18) 0.1234(12) 0.2540(8) 0.096(12) Uani 0.317(7) 1 d PGU B 4
H7U H 0.6005 0.1013 0.2437 0.115 Uiso 0.317(7) 1 calc PR B 4
C8U C 0.440(2) 0.0681(10) 0.2836(8) 0.109(12) Uani 0.317(7) 1 d PGU B 4
H8U H 0.4920 0.0091 0.2932 0.131 Uiso 0.317(7) 1 calc PR B 4
C9U C 0.298(2) 0.1011(9) 0.2989(6) 0.075(6) Uani 0.317(7) 1 d PGU B 4
H9U H 0.2542 0.0642 0.3187 0.090 Uiso 0.317(7) 1 calc PR B 4
C10U C 0.2201(16) 0.1893(9) 0.2846(6) 0.071(10) Uani 0.317(7) 1 d PGDU B 4
H10U H 0.1248 0.2114 0.2948 0.085 Uiso 0.317(7) 1 calc PR B 4
C11U C 0.2851(14) 0.2446(9) 0.2550(5) 0.066(5) Uani 0.317(7) 1 d PGU B 4
C12U C 0.4276(15) 0.2116(11) 0.2397(6) 0.076(6) Uani 0.317(7) 1 d PGDU B 4
H12U H 0.4711 0.2486 0.2198 0.091 Uiso 0.317(7) 1 calc PR B 4

loop_
_atom_site_aniso_label
_atom_site_aniso_U_11
_atom_site_aniso_U_22
_atom_site_aniso_U_33
_atom_site_aniso_U_23
_atom_site_aniso_U_13
_atom_site_aniso_U_12
C1 0.0234(15) 0.0261(16) 0.0159(14) -0.0026(12) 0.0038(12) -0.0054(13)
C2 0.0210(15) 0.0295(17) 0.0177(15) -0.0005(12) 0.0037(12) -0.0079(13)
C3 0.0194(15) 0.0299(17) 0.0243(16) -0.0043(13) 0.0061(12) -0.0043(13)
C4 0.0197(14) 0.0252(16) 0.0187(15) -0.0036(12) 0.0043(12) -0.0042(12)
C5 0.0182(14) 0.0251(16) 0.0221(15) -0.0042(12) 0.0043(12) -0.0035(12)
C6 0.0185(14) 0.0215(15) 0.0226(16) -0.0031(12) 0.0045(12) -0.0012(12)
C7 0.0233(16) 0.0203(16) 0.0297(18) -0.0032(13) 0.0066(13) -0.0027(12)
C8 0.0245(16) 0.0174(15) 0.0286(17) -0.0007(12) 0.0052(13) -0.0059(12)
C9 0.0173(14) 0.0205(15) 0.0215(15) 0.0003(12) 0.0030(11) -0.0062(12)
C10 0.0177(14) 0.0212(15) 0.0214(15) -0.0003(12) 0.0039(11) -0.0046(12)
C11 0.0204(15) 0.0237(16) 0.0206(15) -0.0025(12) 0.0061(12) -0.0049(12)
C12 0.0297(17) 0.0290(18) 0.0226(16) -0.0036(13) 0.0126(13) -0.0071(14)
C13 0.0312(18) 0.0261(17) 0.0269(18) -0.0052(14) 0.0129(14) -0.0031(14)
C14 0.0233(15) 0.0220(16) 0.0204(15) -0.0037(12) 0.0055(12) -0.0018(12)
C15 0.0272(16) 0.0199(15) 0.0203(15) -0.0038(12) 0.0048(12) 0.0002(12)
C16 0.0353(18) 0.0170(15) 0.0215(16) -0.0029(12) 0.0061(13) -0.0001(13)
C17 0.057(3) 0.0184(17) 0.0258(18) -0.0022(14) 0.0121(17) -0.0025(16)
C18 0.056(3) 0.0214(17) 0.0267(19) 0.0017(14) 0.0122(17) -0.0037(17)
C19 0.0346(18) 0.0223(16) 0.0214(16) 0.0003(13) 0.0060(14) -0.0028(14)
C20 0.0296(17) 0.0248(16) 0.0170(15) -0.0009(12) 0.0052(12) -0.0059(13)
C21 0.0211(15) 0.0242(16) 0.0262(17) -0.0038(13) 0.0100(13) -0.0040(12)
C22 0.0309(19) 0.042(2) 0.035(2) -0.0130(17) 0.0041(16) -0.0007(17)
C23 0.046(3) 0.053(3) 0.051(3) -0.031(2) 0.008(2) 0.001(2)
C24 0.037(2) 0.035(2) 0.062(3) -0.019(2) 0.013(2) 0.0046(18)
C25 0.0230(17) 0.0244(18) 0.056(3) -0.0033(17) 0.0082(17) -0.0001(14)
C26 0.0218(16) 0.0240(17) 0.037(2) -0.0031(14) 0.0050(14) -0.0050(13)
C27 0.089(4) 0.085(4) 0.077(4) -0.055(3) -0.001(3) 0.003(3)
C28 0.101(7) 0.078(6) 0.080(6) -0.048(5) 0.015(6) -0.027(6)
C29 0.115(7) 0.107(7) 0.079(6) -0.034(6) -0.003(6) -0.025(6)
C30 0.081(6) 0.083(6) 0.071(6) -0.043(5) -0.007(5) -0.023(5)
C28T 0.103(8) 0.082(7) 0.082(7) -0.042(6) -0.004(7) -0.038(6)
C29T 0.112(8) 0.075(7) 0.064(7) -0.025(6) 0.007(6) -0.017(6)
C30T 0.117(8) 0.103(7) 0.084(7) -0.046(6) -0.016(6) -0.014(6)
C31 0.0227(19) 0.038(2) 0.074(3) -0.003(2) 0.002(2) 0.0062(17)
C32 0.084(4) 0.028(2) 0.101(5) -0.001(3) -0.033(4) -0.005(3)
C33 0.048(3) 0.039(3) 0.110(5) -0.005(3) -0.036(3) -0.004(2)
C34 0.025(3) 0.178(10) 0.107(6) 0.028(6) 0.013(3) 0.028(4)
C35 0.0214(15) 0.0231(16) 0.0235(16) -0.0034(12) 0.0067(12) -0.0084(12)
C36 0.0223(15) 0.0256(16) 0.0246(16) -0.0043(13) 0.0024(12) -0.0067(13)
C37 0.0212(15) 0.0300(18) 0.0274(17) -0.0064(14) 0.0055(13) -0.0114(13)
C38 0.0263(17) 0.0296(18) 0.0249(17) -0.0028(13) 0.0076(13) -0.0146(14)
C39 0.0255(16) 0.0237(16) 0.0229(16) -0.0024(13) 0.0042(12) -0.0102(13)
C40 0.0187(14) 0.0272(17) 0.0243(16) -0.0022(13) 0.0048(12) -0.0094(13)
C41 0.0214(16) 0.039(2) 0.037(2) -0.0069(16) 0.0064(14) -0.0141(15)
C42 0.032(2) 0.046(3) 0.064(3) -0.011(2) 0.001(2) -0.0210(19)
C43 0.0234(18) 0.053(3) 0.050(3) -0.005(2) -0.0006(17) -0.0132(18)
C44 0.028(2) 0.083(4) 0.049(3) -0.022(3) 0.0151(19) -0.021(2)
C45 0.0305(18) 0.0287(18) 0.0276(18) 0.0045(14) 0.0013(14) -0.0125(14)
C46 0.045(2) 0.039(2) 0.029(2) 0.0095(16) 0.0008(17) -0.0222(18)
C47 0.053(3) 0.054(3) 0.035(2) 0.008(2) -0.0114(19) -0.032(2)
C48 0.041(2) 0.040(2) 0.046(3) 0.0096(19) 0.007(2) 0.0005(19)
C49 0.0319(18) 0.0184(15) 0.0227(16) -0.0027(12) 0.0090(13) -0.0004(13)
C50 0.0296(17) 0.0220(16) 0.0269(17) -0.0021(13) 0.0042(14) -0.0053(13)
C51 0.0269(17) 0.0230(17) 0.0339(19) -0.0006(14) 0.0057(14) 0.0012(14)
C52 0.037(2) 0.0216(17) 0.0333(19) -0.0076(14) 0.0086(16) 0.0034(14)
C53 0.040(2) 0.0247(17) 0.0237(17) -0.0068(14) 0.0032(15) 0.0006(15)
C54 0.0317(18) 0.0230(16) 0.0237(17) -0.0026(13) 0.0030(14) 0.0042(14)
C55 0.0263(19) 0.035(2) 0.049(3) -0.0050(18) 0.0027(17) 0.0062(16)
C56 0.038(2) 0.047(3) 0.081(4) -0.022(3) 0.000(2) 0.013(2)
C57 0.032(2) 0.057(3) 0.090(4) -0.021(3) 0.004(2) -0.004(2)
C58 0.036(3) 0.068(4) 0.060(3) 0.015(3) -0.004(2) 0.006(2)
C59 0.053(3) 0.048(3) 0.035(2) -0.020(2) -0.004(2) 0.002(2)
C60 0.089(5) 0.063(4) 0.065(4) -0.020(3) -0.007(3) -0.027(3)
C61 0.078(4) 0.088(5) 0.069(4) -0.044(4) -0.028(3) 0.011(4)
C62 0.085(5) 0.115(6) 0.049(3) -0.048(4) 0.014(3) -0.026(4)
C63 0.0270(17) 0.0333(19) 0.0187(15) 0.0023(13) 0.0030(13) -0.0116(14)
C64 0.0250(18) 0.046(2) 0.032(2) 0.0051(17) 0.0053(15) -0.0092(16)
C65 0.0253(19) 0.057(3) 0.040(2) 0.006(2) 0.0090(16) -0.0115(18)
C66 0.037(2) 0.053(3) 0.036(2) 0.0074(19) 0.0135(17) -0.021(2)
C67 0.039(2) 0.040(2) 0.0269(19) 0.0049(16) 0.0081(16) -0.0129(17)
C68 0.045(2) 0.034(2) 0.0224(18) 0.0045(15) 0.0040(16) -0.0017(17)
C69 0.039(2) 0.041(2) 0.0228(18) 0.0032(16) 0.0077(15) 0.0026(17)
C70 0.045(3) 0.046(3) 0.038(2) 0.002(2) 0.003(2) 0.014(2)
C1S 0.038(2) 0.045(3) 0.061(3) -0.006(2) 0.004(2) -0.003(2)
C2S 0.041(3) 0.078(4) 0.059(3) -0.006(3) 0.013(2) -0.009(3)
C3S 0.041(3) 0.092(5) 0.101(6) -0.007(4) 0.018(3) -0.022(3)
C4S 0.046(3) 0.071(4) 0.114(6) -0.016(4) -0.003(4) -0.015(3)
C5S 0.063(4) 0.060(4) 0.079(4) -0.017(3) -0.007(3) -0.005(3)
C6S 0.066(4) 0.059(3) 0.057(3) -0.008(3) 0.015(3) -0.009(3)
C13S 0.056(3) 0.067(4) 0.074(4) -0.008(3) 0.001(3) -0.020(3)
C14S 0.039(2) 0.050(3) 0.066(3) 0.000(2) -0.012(2) -0.014(2)
C15S 0.040(3) 0.066(4) 0.067(4) 0.011(3) -0.013(2) -0.011(2)
C16S 0.044(3) 0.070(4) 0.085(5) 0.012(3) -0.005(3) -0.016(3)
C17S 0.057(4) 0.061(4) 0.110(6) 0.004(4) 0.002(4) -0.027(3)
C18S 0.062(4) 0.079(5) 0.106(6) -0.034(4) -0.010(4) -0.025(4)
C19S 0.085(5) 0.094(6) 0.070(5) -0.003(4) -0.021(4) -0.024(4)
C20S 0.095(5) 0.073(4) 0.064(4) 0.003(3) -0.022(4) -0.038(4)
C21S 0.090(6) 0.115(7) 0.098(6) -0.035(6) -0.022(5) -0.036(5)
C22S 0.134(9) 0.211(14) 0.058(5) 0.012(7) -0.024(5) -0.112(10)
C23S 0.220(17) 0.150(12) 0.131(10) 0.076(9) -0.065(11) -0.129(12)
C24S 0.199(14) 0.073(6) 0.160(12) 0.034(7) -0.078(11) -0.043(8)
Cl1A 0.0289(4) 0.0401(5) 0.0235(4) -0.0021(3) 0.0011(3) -0.0074(4)
Cl2A 0.0658(7) 0.0317(5) 0.0362(5) -0.0003(4) 0.0128(5) -0.0185(5)
Cl1S 0.0670(9) 0.0690(10) 0.0893(12) -0.0237(9) 0.0188(8) -0.0262(8)
Cl3S 0.1223(18) 0.144(2) 0.0825(14) -0.0426(14) 0.0278(13) -0.0660(17)
Cl4S 0.106(2) 0.271(5) 0.121(2) -0.061(3) 0.0035(18) -0.025(3)
N1 0.0229(13) 0.0212(13) 0.0198(13) -0.0016(10) 0.0050(10) -0.0047(11)
N2 0.0199(13) 0.0176(12) 0.0217(13) -0.0003(10) 0.0061(10) -0.0035(10)
N3 0.0228(13) 0.0197(13) 0.0198(13) -0.0008(10) 0.0060(10) -0.0038(10)
N4 0.0309(15) 0.0189(13) 0.0184(13) 0.0002(10) 0.0066(11) -0.0018(11)
N5 0.0298(15) 0.0336(16) 0.0213(14) 0.0026(12) 0.0045(12) -0.0120(13)
N6 0.0434(19) 0.0344(18) 0.0248(16) 0.0026(13) 0.0035(14) 0.0046(15)
O1 0.0381(15) 0.0410(16) 0.0238(13) 0.0067(11) 0.0080(11) -0.0019(12)
Pt1 0.03057(8) 0.02804(8) 0.01824(8) 0.00367(5) 0.00665(5) -0.00381(5)
Cl2S 0.165(4) 0.099(3) 0.089(2) 0.0256(19) -0.058(3) -0.063(3)
C7S 0.071(5) 0.070(5) 0.041(4) -0.002(4) -0.011(4) -0.030(4)
C8S 0.046(4) 0.096(7) 0.061(5) -0.035(5) -0.013(4) -0.012(4)
C9S 0.105(7) 0.092(7) 0.080(7) -0.039(6) -0.030(6) -0.008(6)
C10S 0.121(8) 0.114(8) 0.096(7) -0.057(6) -0.071(6) 0.015(6)
C11S 0.066(6) 0.134(8) 0.063(5) -0.012(6) 0.003(5) -0.046(6)
C12S 0.060(7) 0.109(9) 0.065(6) -0.024(6) -0.015(5) -0.007(6)
Cl2U 0.201(13) 0.138(8) 0.100(6) 0.025(6) -0.057(7) -0.102(9)
C7U 0.092(14) 0.103(15) 0.097(14) -0.034(10) -0.012(9) -0.022(9)
C8U 0.125(15) 0.101(14) 0.099(14) -0.029(10) -0.012(9) -0.019(9)
C9U 0.072(10) 0.077(10) 0.079(10) -0.033(8) -0.021(8) -0.011(8)
C10U 0.060(12) 0.081(13) 0.074(13) -0.008(8) -0.009(8) -0.030(9)
C11U 0.070(9) 0.061(9) 0.071(9) -0.018(7) -0.001(7) -0.021(7)
C12U 0.078(10) 0.092(10) 0.075(10) -0.026(8) 0.004(7) -0.047(8)

loop_
_atom_type_symbol
_atom_type_description
_atom_type_scat_dispersion_real
_atom_type_scat_dispersion_imag
_atom_type_scat_source
C C 0.0033 0.0016 'International Tables Vol C Tables 4.2.6.8 and 6.1.1.4'
H H 0.0000 0.0000 'International Tables Vol C Tables 4.2.6.8 and 6.1.1.4'
N N 0.0061 0.0033 'International Tables Vol C Tables 4.2.6.8 and 6.1.1.4'
O O 0.0106 0.0060 'International Tables Vol C Tables 4.2.6.8 and 6.1.1.4'
Cl Cl 0.1484 0.1585 'International Tables Vol C Tables 4.2.6.8 and 6.1.1.4'
Pt Pt -1.7033 8.3905 'International Tables Vol C Tables 4.2.6.8 and 6.1.1.4'

loop_
_geom_angle_atom_site_label_1
_geom_angle_atom_site_label_2
_geom_angle_atom_site_label_3
_geom_angle
_geom_angle_site_symmetry_1
_geom_angle_site_symmetry_3
_geom_angle_publ_flag
N1 C1 C20 125.2(3) . . ?
N1 C1 C2 109.9(3) . . ?
C20 C1 C2 124.8(3) . . ?
C3 C2 C63 124.8(3) . . ?
C3 C2 C1 106.4(3) . . ?
C63 C2 C1 128.0(3) . . ?
C2 C3 C4 106.9(3) . . ?
C2 C3 H3 126.5 . . ?
C4 C3 H3 126.5 . . ?
N1 C4 C5 126.7(3) . . ?
N1 C4 C3 110.9(3) . . ?
C5 C4 C3 122.4(3) . . ?
C4 C5 C6 127.0(3) . . ?
C4 C5 C21 119.0(3) . . ?
C6 C5 C21 113.9(3) . . ?
N2 C6 C5 127.3(3) . . ?
N2 C6 C7 106.5(3) . . ?
C5 C6 C7 126.2(3) . . ?
C8 C7 C6 108.3(3) . . ?
C8 C7 H7 125.8 . . ?
C6 C7 H7 125.8 . . ?
C7 C8 C9 107.7(3) . . ?
C7 C8 H8 126.1 . . ?
C9 C8 H8 126.1 . . ?
N2 C9 C10 124.9(3) . . ?
N2 C9 C8 107.1(3) . . ?
C10 C9 C8 128.1(3) . . ?
C11 C10 C9 123.2(3) . . ?
C11 C10 C35 118.3(3) . . ?
C9 C10 C35 118.5(3) . . ?
N3 C11 C10 125.6(3) . . ?
N3 C11 C12 110.9(3) . . ?
C10 C11 C12 123.5(3) . . ?
C13 C12 C11 106.2(3) . . ?
C13 C12 H12 126.9 . . ?
C11 C12 H12 126.9 . . ?
C12 C13 C14 106.8(3) . . ?
C12 C13 H13 126.6 . . ?
C14 C13 H13 126.6 . . ?
N3 C14 C15 126.4(3) . . ?
N3 C14 C13 111.0(3) . . ?
C15 C14 C13 122.5(3) . . ?
C14 C15 C16 126.6(3) . . ?
C14 C15 C49 117.1(3) . . ?
C16 C15 C49 116.3(3) . . ?
N4 C16 C15 128.5(3) . . ?
N4 C16 C17 106.5(3) . . ?
C15 C16 C17 124.9(3) . . ?
C18 C17 C16 108.4(3) . . ?
C18 C17 H17 125.8 . . ?
C16 C17 H17 125.8 . . ?
C17 C18 C19 108.6(3) . . ?
C17 C18 H18 125.7 . . ?
C19 C18 H18 125.7 . . ?
N4 C19 C20 124.5(3) . . ?
N4 C19 C18 105.7(3) . . ?
C20 C19 C18 129.6(3) . . ?
C19 C20 C1 122.0(3) . . ?
C19 C20 Pt1 121.8(3) . . ?
C1 C20 Pt1 116.0(2) . . ?
C22 C21 C26 120.1(3) . . ?
C22 C21 C5 120.0(3) . . ?
C26 C21 C5 119.6(3) . . ?
C21 C22 C23 120.4(4) . . ?
C21 C22 H22 119.8 . . ?
C23 C22 H22 119.8 . . ?
C24 C23 C22 118.0(4) . . ?
C24 C23 C27 121.3(4) . . ?
C22 C23 C27 120.7(5) . . ?
C23 C24 C25 122.9(4) . . ?
C23 C24 H24 118.5 . . ?
C25 C24 H24 118.5 . . ?
C24 C25 C26 117.9(4) . . ?
C24 C25 C31 119.7(4) . . ?
C26 C25 C31 122.3(4) . . ?
C25 C26 C21 120.6(4) . . ?
C25 C26 H26 119.7 . . ?
C21 C26 H26 119.7 . . ?
C29 C27 C28T 131.4(9) . . ?
C29 C27 C30T 64.2(8) . . ?
C28T C27 C30T 115.7(7) . . ?
C29 C27 C23 110.8(8) . . ?
C28T C27 C23 113.2(8) . . ?
C30T C27 C23 110.9(7) . . ?
C29 C27 C28 114.7(6) . . ?
C28T C27 C28 32.1(7) . . ?
C30T C27 C28 140.0(9) . . ?
C23 C27 C28 106.4(6) . . ?
C29 C27 C30 113.7(7) . . ?
C28T C27 C30 73.4(7) . . ?
C30T C27 C30 51.3(7) . . ?
C23 C27 C30 105.1(5) . . ?
C28 C27 C30 105.4(6) . . ?
C29 C27 C29T 42.0(7) . . ?
C28T C27 C29T 109.4(7) . . ?
C30T C27 C29T 106.0(7) . . ?
C23 C27 C29T 100.1(7) . . ?
C28 C27 C29T 80.5(7) . . ?
C30 C27 C29T 150.9(8) . . ?
C27 C28 H28A 109.5 . . ?
C27 C28 H28B 109.5 . . ?
C27 C28 H28C 109.5 . . ?
C27 C29 H29A 109.5 . . ?
C27 C29 H29B 109.5 . . ?
C27 C29 H29C 109.5 . . ?
C27 C30 H30A 109.5 . . ?
C27 C30 H30B 109.5 . . ?
C27 C30 H30C 109.5 . . ?
C27 C28T H28D 109.5 . . ?
C27 C28T H28E 109.5 . . ?
H28D C28T H28E 109.5 . . ?
C27 C28T H28F 109.5 . . ?
H28D C28T H28F 109.5 . . ?
H28E C28T H28F 109.5 . . ?
C27 C29T H29D 109.5 . . ?
C27 C29T H29E 109.5 . . ?
H29D C29T H29E 109.5 . . ?
C27 C29T H29F 109.5 . . ?
H29D C29T H29F 109.5 . . ?
H29E C29T H29F 109.5 . . ?
C27 C30T H30D 109.5 . . ?
C27 C30T H30E 109.5 . . ?
H30D C30T H30E 109.5 . . ?
C27 C30T H30F 109.5 . . ?
H30D C30T H30F 109.5 . . ?
H30E C30T H30F 109.5 . . ?
C32 C31 C34 110.7(6) . . ?
C32 C31 C33 107.3(5) . . ?
C34 C31 C33 109.2(6) . . ?
C32 C31 C25 108.0(4) . . ?
C34 C31 C25 109.5(5) . . ?
C33 C31 C25 112.1(4) . . ?
C31 C32 H32A 109.5 . . ?
C31 C32 H32B 109.5 . . ?
H32A C32 H32B 109.5 . . ?
C31 C32 H32C 109.5 . . ?
H32A C32 H32C 109.5 . . ?
H32B C32 H32C 109.5 . . ?
C31 C33 H33A 109.5 . . ?
C31 C33 H33B 109.5 . . ?
H33A C33 H33B 109.5 . . ?
C31 C33 H33C 109.5 . . ?
H33A C33 H33C 109.5 . . ?
H33B C33 H33C 109.5 . . ?
C31 C34 H34A 109.5 . . ?
C31 C34 H34B 109.5 . . ?
H34A C34 H34B 109.5 . . ?
C31 C34 H34C 109.5 . . ?
H34A C34 H34C 109.5 . . ?
H34B C34 H34C 109.5 . . ?
C40 C35 C36 118.9(3) . . ?
C40 C35 C10 122.3(3) . . ?
C36 C35 C10 118.7(3) . . ?
C37 C36 C35 121.6(3) . . ?
C37 C36 H36 119.2 . . ?
C35 C36 H36 119.2 . . ?
C36 C37 C38 118.0(3) . . ?
C36 C37 C41 121.8(3) . . ?
C38 C37 C41 120.3(3) . . ?
C39 C38 C37 122.3(3) . . ?
C39 C38 H38 118.8 . . ?
C37 C38 H38 118.8 . . ?
C38 C39 C40 117.9(3) . . ?
C38 C39 C45 122.7(3) . . ?
C40 C39 C45 119.4(3) . . ?
C35 C40 C39 121.3(3) . . ?
C35 C40 H40 119.3 . . ?
C39 C40 H40 119.3 . . ?
C44 C41 C42 109.9(4) . . ?
C44 C41 C43 107.5(4) . . ?
C42 C41 C43 108.2(4) . . ?
C44 C41 C37 109.4(3) . . ?
C42 C41 C37 109.6(3) . . ?
C43 C41 C37 112.2(3) . . ?
C41 C42 H42A 109.5 . . ?
C41 C42 H42B 109.5 . . ?
H42A C42 H42B 109.5 . . ?
C41 C42 H42C 109.5 . . ?
H42A C42 H42C 109.5 . . ?
H42B C42 H42C 109.5 . . ?
C41 C43 H43A 109.5 . . ?
C41 C43 H43B 109.5 . . ?
H43A C43 H43B 109.5 . . ?
C41 C43 H43C 109.5 . . ?
H43A C43 H43C 109.5 . . ?
H43B C43 H43C 109.5 . . ?
C41 C44 H44A 109.5 . . ?
C41 C44 H44B 109.5 . . ?
H44A C44 H44B 109.5 . . ?
C41 C44 H44C 109.5 . . ?
H44A C44 H44C 109.5 . . ?
H44B C44 H44C 109.5 . . ?
C46 C45 C47 107.7(3) . . ?
C46 C45 C39 112.4(3) . . ?
C47 C45 C39 109.1(3) . . ?
C46 C45 C48 108.2(4) . . ?
C47 C45 C48 110.0(4) . . ?
C39 C45 C48 109.3(3) . . ?
C45 C46 H46A 109.5 . . ?
C45 C46 H46B 109.5 . . ?
H46A C46 H46B 109.5 . . ?
C45 C46 H46C 109.5 . . ?
H46A C46 H46C 109.5 . . ?
H46B C46 H46C 109.5 . . ?
C45 C47 H47A 109.5 . . ?
C45 C47 H47B 109.5 . . ?
H47A C47 H47B 109.5 . . ?
C45 C47 H47C 109.5 . . ?
H47A C47 H47C 109.5 . . ?
H47B C47 H47C 109.5 . . ?
C45 C48 H48A 109.5 . . ?
C45 C48 H48B 109.5 . . ?
H48A C48 H48B 109.5 . . ?
C45 C48 H48C 109.5 . . ?
H48A C48 H48C 109.5 . . ?
H48B C48 H48C 109.5 . . ?
C50 C49 C54 119.9(3) . . ?
C50 C49 C15 120.6(3) . . ?
C54 C49 C15 119.5(3) . . ?
C49 C50 C51 121.2(4) . . ?
C49 C50 H50 119.4 . . ?
C51 C50 H50 119.4 . . ?
C52 C51 C50 117.6(3) . . ?
C52 C51 C55 122.4(4) . . ?
C50 C51 C55 119.9(4) . . ?
C51 C52 C53 122.6(3) . . ?
C51 C52 H52 118.7 . . ?
C53 C52 H52 118.7 . . ?
C54 C53 C52 117.9(4) . . ?
C54 C53 C59 122.1(4) . . ?
C52 C53 C59 120.0(3) . . ?
C49 C54 C53 120.8(3) . . ?
C49 C54 H54 119.6 . . ?
C53 C54 H54 119.6 . . ?
C57 C55 C58 109.8(5) . . ?
C57 C55 C51 109.8(4) . . ?
C58 C55 C51 108.4(4) . . ?
C57 C55 C56 107.7(4) . . ?
C58 C55 C56 109.1(5) . . ?
C51 C55 C56 112.1(4) . . ?
C55 C56 H56A 109.5 . . ?
C55 C56 H56B 109.5 . . ?
H56A C56 H56B 109.5 . . ?
C55 C56 H56C 109.5 . . ?
H56A C56 H56C 109.5 . . ?
H56B C56 H56C 109.5 . . ?
C55 C57 H57A 109.5 . . ?
C55 C57 H57B 109.5 . . ?
H57A C57 H57B 109.5 . . ?
C55 C57 H57C 109.5 . . ?
H57A C57 H57C 109.5 . . ?
H57B C57 H57C 109.5 . . ?
C55 C58 H58A 109.5 . . ?
C55 C58 H58B 109.5 . . ?
H58A C58 H58B 109.5 . . ?
C55 C58 H58C 109.5 . . ?
H58A C58 H58C 109.5 . . ?
H58B C58 H58C 109.5 . . ?
C61 C59 C62 111.5(5) . . ?
C61 C59 C53 113.5(4) . . ?
C62 C59 C53 110.4(5) . . ?
C61 C59 C60 105.3(6) . . ?
C62 C59 C60 108.0(5) . . ?
C53 C59 C60 107.8(4) . . ?
C59 C60 H60A 109.5 . . ?
C59 C60 H60B 109.5 . . ?
H60A C60 H60B 109.5 . . ?
C59 C60 H60C 109.5 . . ?
H60A C60 H60C 109.5 . . ?
H60B C60 H60C 109.5 . . ?
C59 C61 H61A 109.5 . . ?
C59 C61 H61B 109.5 . . ?
H61A C61 H61B 109.5 . . ?
C59 C61 H61C 109.5 . . ?
H61A C61 H61C 109.5 . . ?
H61B C61 H61C 109.5 . . ?
C59 C62 H62A 109.5 . . ?
C59 C62 H62B 109.5 . . ?
H62A C62 H62B 109.5 . . ?
C59 C62 H62C 109.5 . . ?
H62A C62 H62C 109.5 . . ?
H62B C62 H62C 109.5 . . ?
N5 C63 C64 119.9(3) . . ?
N5 C63 C2 119.6(3) . . ?
C64 C63 C2 120.4(3) . . ?
C65 C64 C63 120.3(4) . . ?
C65 C64 H64 119.8 . . ?
C63 C64 H64 119.8 . . ?
C64 C65 C66 118.7(4) . . ?
C64 C65 H65 120.6 . . ?
C66 C65 H65 120.6 . . ?
C67 C66 C65 118.7(4) . . ?
C67 C66 H66 120.6 . . ?
C65 C66 H66 120.6 . . ?
N5 C67 C66 122.8(4) . . ?
N5 C67 H67 118.6 . . ?
C66 C67 H67 118.6 . . ?
O1 C68 N6 123.5(4) . . ?
O1 C68 H68 118.2 . . ?
N6 C68 H68 118.2 . . ?
N6 C69 Pt1 106.2(3) . . ?
N6 C69 H69A 110.5 . . ?
Pt1 C69 H69A 110.5 . . ?
N6 C69 H69B 110.5 . . ?
Pt1 C69 H69B 110.5 . . ?
H69A C69 H69B 108.7 . . ?
N6 C70 H70A 109.5 . . ?
N6 C70 H70B 109.5 . . ?
H70A C70 H70B 109.5 . . ?
N6 C70 H70C 109.5 . . ?
H70A C70 H70C 109.5 . . ?
H70B C70 H70C 109.5 . . ?
C6S C1S C2S 120.4(5) . . ?
C6S C1S Cl1S 119.3(4) . . ?
C2S C1S Cl1S 120.3(5) . . ?
C3S C2S C1S 119.1(7) . . ?
C3S C2S H2S 120.4 . . ?
C1S C2S H2S 120.4 . . ?
C4S C3S C2S 120.9(7) . . ?
C4S C3S H3S 119.6 . . ?
C2S C3S H3S 119.6 . . ?
C3S C4S C5S 120.7(7) . . ?
C3S C4S H4S 119.6 . . ?
C5S C4S H4S 119.6 . . ?
C4S C5S C6S 120.3(7) . . ?
C4S C5S H5S 119.8 . . ?
C6S C5S H5S 119.8 . . ?
C5S C6S C1S 118.5(5) . . ?
C5S C6S H6S 120.7 . . ?
C1S C6S H6S 120.7 . . ?
C14S C13S C18S 120.3(4) . . ?
C14S C13S Cl3S 118.68(15) . . ?
C18S C13S Cl3S 120.9(4) . . ?
C13S C14S C15S 118.6(3) . . ?
C13S C14S H14S 120.7 . . ?
C15S C14S H14S 120.6 . . ?
C14S C15S C16S 121.0(7) . . ?
C14S C15S H15S 119.5 . . ?
C16S C15S H15S 119.5 . . ?
C17S C16S C15S 119.9(7) . . ?
C17S C16S H16S 120.1 . . ?
C15S C16S H16S 120.1 . . ?
C18S C17S C16S 120.9(6) . . ?
C18S C17S H17S 119.6 . . ?
C16S C17S H17S 119.6 . . ?
C17S C18S C13S 119.3(6) . . ?
C17S C18S H18S 120.3 . . ?
C13S C18S H18S 120.3 . . ?
C20S C19S C24S 120.0 . . ?
C20S C19S Cl4S 117.6(5) . . ?
C24S C19S Cl4S 122.4(5) . . ?
C19S C20S C21S 120.0 . . ?
C19S C20S H20S 120.0 . . ?
C21S C20S H20S 120.0 . . ?
C20S C21S C22S 120.0 . . ?
C20S C21S H21S 120.0 . . ?
C22S C21S H21S 120.0 . . ?
C23S C22S C21S 120.0 . . ?
C23S C22S H22S 120.0 . . ?
C21S C22S H22S 120.0 . . ?
C24S C23S C22S 120.0 . . ?
C24S C23S H23S 120.0 . . ?
C22S C23S H23S 120.0 . . ?
C23S C24S C19S 120.0 . . ?
C23S C24S H24S 120.0 . . ?
C19S C24S H24S 120.0 . . ?
C1 N1 C4 105.8(3) . . ?
C6 N2 C9 110.4(3) . . ?
C6 N2 H2 124.8 . . ?
C9 N2 H2 124.8 . . ?
C14 N3 C11 105.0(3) . . ?
C16 N4 C19 110.7(3) . . ?
C16 N4 H4 124.6 . . ?
C19 N4 H4 124.6 . . ?
C67 N5 C63 119.4(3) . . ?
C67 N5 Pt1 117.0(3) . . ?
C63 N5 Pt1 123.4(2) . . ?
C68 N6 C70 121.5(4) . . ?
C68 N6 C69 119.6(4) . . ?
C70 N6 C69 118.5(4) . . ?
C68 O1 Pt1 108.8(2) . . ?
C20 Pt1 C69 95.26(15) . . ?
C20 Pt1 N5 91.89(13) . . ?
C69 Pt1 N5 172.78(13) . . ?
C20 Pt1 O1 174.88(13) . . ?
C69 Pt1 O1 81.81(14) . . ?
N5 Pt1 O1 90.99(11) . . ?
C20 Pt1 Cl2A 96.70(11) . . ?
C69 Pt1 Cl2A 91.07(15) . . ?
N5 Pt1 Cl2A 89.06(10) . . ?
O1 Pt1 Cl2A 87.58(10) . . ?
C20 Pt1 Cl1A 89.74(11) . . ?
C69 Pt1 Cl1A 87.92(15) . . ?
N5 Pt1 Cl1A 91.14(10) . . ?
O1 Pt1 Cl1A 85.96(10) . . ?
Cl2A Pt1 Cl1A 173.54(3) . . ?
C8S C7S C12S 120.0 . . ?
C8S C7S Cl2S 116.6(5) . . ?
C12S C7S Cl2S 123.4(5) . . ?
C7S C8S C9S 120.0 . . ?
C7S C8S H8S 120.0 . . ?
C9S C8S H8S 120.0 . . ?
C10S C9S C8S 120.0 . . ?
C10S C9S H9S 120.0 . . ?
C8S C9S H9S 120.0 . . ?
C9S C10S C11S 120.0 . . ?
C9S C10S H10S 120.0 . . ?
C11S C10S H10S 120.0 . . ?
C10S C11S C12S 120.0 . . ?
C10S C11S H11S 120.0 . . ?
C12S C11S H11S 120.0 . . ?
C11S C12S C7S 120.0 . . ?
C11S C12S H12S 120.0 . . ?
C7S C12S H12S 120.0 . . ?
C8U C7U C12U 120.0 . . ?
C8U C7U H7U 120.0 . . ?
C12U C7U H7U 120.0 . . ?
C9U C8U C7U 120.0 . . ?
C9U C8U H8U 120.0 . . ?
C7U C8U H8U 120.0 . . ?
C8U C9U C10U 120.0 . . ?
C8U C9U H9U 120.0 . . ?
C10U C9U H9U 120.0 . . ?
C11U C10U C9U 120.0 . . ?
C11U C10U H10U 120.0 . . ?
C9U C10U H10U 120.0 . . ?
C10U C11U C12U 120.0 . . ?
C10U C11U Cl2U 120.9(4) . . ?
C12U C11U Cl2U 118.1(4) . . ?
C11U C12U C7U 120.0 . . ?
C11U C12U H12U 120.0 . . ?
C7U C12U H12U 120.0 . . ?

loop_
_geom_bond_atom_site_label_1
_geom_bond_atom_site_label_2
_geom_bond_distance
_geom_bond_site_symmetry_2
_geom_bond_publ_flag
C1 N1 1.364(4) . ?
C1 C20 1.413(5) . ?
C1 C2 1.471(5) . ?
C2 C3 1.352(5) . ?
C2 C63 1.454(5) . ?
C3 C4 1.439(5) . ?
C3 H3 0.9300 . ?
C4 N1 1.375(4) . ?
C4 C5 1.400(5) . ?
C5 C6 1.400(5) . ?
C5 C21 1.503(5) . ?
C6 N2 1.369(4) . ?
C6 C7 1.428(5) . ?
C7 C8 1.368(5) . ?
C7 H7 0.9300 . ?
C8 C9 1.422(5) . ?
C8 H8 0.9300 . ?
C9 N2 1.371(4) . ?
C9 C10 1.402(4) . ?
C10 C11 1.399(5) . ?
C10 C35 1.489(5) . ?
C11 N3 1.370(4) . ?
C11 C12 1.459(5) . ?
C12 C13 1.341(5) . ?
C12 H12 0.9300 . ?
C13 C14 1.453(5) . ?
C13 H13 0.9300 . ?
C14 N3 1.364(4) . ?
C14 C15 1.394(5) . ?
C15 C16 1.401(5) . ?
C15 C49 1.502(4) . ?
C16 N4 1.368(4) . ?
C16 C17 1.423(5) . ?
C17 C18 1.355(5) . ?
C17 H17 0.9300 . ?
C18 C19 1.432(5) . ?
C18 H18 0.9300 . ?
C19 N4 1.381(4) . ?
C19 C20 1.395(5) . ?
C20 Pt1 2.028(3) . ?
C21 C22 1.376(6) . ?
C21 C26 1.395(5) . ?
C22 C23 1.402(6) . ?
C22 H22 0.9300 . ?
C23 C24 1.383(7) . ?
C23 C27 1.566(8) . ?
C24 C25 1.384(7) . ?
C24 H24 0.9300 . ?
C25 C26 1.389(5) . ?
C25 C31 1.538(6) . ?
C26 H26 0.9300 . ?
C27 C29 1.487(8) . ?
C27 C28T 1.506(8) . ?
C27 C30T 1.561(8) . ?
C27 C28 1.586(8) . ?
C27 C30 1.608(8) . ?
C27 C29T 1.635(8) . ?
C28 H28A 0.9600 . ?
C28 H28B 0.9600 . ?
C28 H28C 0.9600 . ?
C29 H29A 0.9600 . ?
C29 H29B 0.9600 . ?
C29 H29C 0.9600 . ?
C30 H30A 0.9600 . ?
C30 H30B 0.9600 . ?
C30 H30C 0.9600 . ?
C28T H28D 0.9600 . ?
C28T H28E 0.9600 . ?
C28T H28F 0.9600 . ?
C29T H29D 0.9600 . ?
C29T H29E 0.9600 . ?
C29T H29F 0.9600 . ?
C30T H30D 0.9600 . ?
C30T H30E 0.9600 . ?
C30T H30F 0.9600 . ?
C31 C32 1.514(8) . ?
C31 C34 1.528(8) . ?
C31 C33 1.537(9) . ?
C32 H32A 0.9600 . ?
C32 H32B 0.9600 . ?
C32 H32C 0.9600 . ?
C33 H33A 0.9600 . ?
C33 H33B 0.9600 . ?
C33 H33C 0.9600 . ?
C34 H34A 0.9600 . ?
C34 H34B 0.9600 . ?
C34 H34C 0.9600 . ?
C35 C40 1.383(5) . ?
C35 C36 1.403(5) . ?
C36 C37 1.378(5) . ?
C36 H36 0.9300 . ?
C37 C38 1.402(5) . ?
C37 C41 1.538(5) . ?
C38 C39 1.388(5) . ?
C38 H38 0.9300 . ?
C39 C40 1.402(5) . ?
C39 C45 1.535(5) . ?
C40 H40 0.9300 . ?
C41 C44 1.525(6) . ?
C41 C42 1.527(6) . ?
C41 C43 1.530(6) . ?
C42 H42A 0.9600 . ?
C42 H42B 0.9600 . ?
C42 H42C 0.9600 . ?
C43 H43A 0.9600 . ?
C43 H43B 0.9600 . ?
C43 H43C 0.9600 . ?
C44 H44A 0.9600 . ?
C44 H44B 0.9600 . ?
C44 H44C 0.9600 . ?
C45 C46 1.528(5) . ?
C45 C47 1.534(6) . ?
C45 C48 1.542(6) . ?
C46 H46A 0.9600 . ?
C46 H46B 0.9600 . ?
C46 H46C 0.9600 . ?
C47 H47A 0.9600 . ?
C47 H47B 0.9600 . ?
C47 H47C 0.9600 . ?
C48 H48A 0.9600 . ?
C48 H48B 0.9600 . ?
C48 H48C 0.9600 . ?
C49 C50 1.384(5) . ?
C49 C54 1.386(5) . ?
C50 C51 1.394(5) . ?
C50 H50 0.9300 . ?
C51 C52 1.384(6) . ?
C51 C55 1.531(5) . ?
C52 C53 1.403(6) . ?
C52 H52 0.9300 . ?
C53 C54 1.389(5) . ?
C53 C59 1.535(6) . ?
C54 H54 0.9300 . ?
C55 C57 1.519(7) . ?
C55 C58 1.527(7) . ?
C55 C56 1.535(7) . ?
C56 H56A 0.9600 . ?
C56 H56B 0.9600 . ?
C56 H56C 0.9600 . ?
C57 H57A 0.9600 . ?
C57 H57B 0.9600 . ?
C57 H57C 0.9600 . ?
C58 H58A 0.9600 . ?
C58 H58B 0.9600 . ?
C58 H58C 0.9600 . ?
C59 C61 1.491(8) . ?
C59 C62 1.525(8) . ?
C59 C60 1.562(9) . ?
C60 H60A 0.9600 . ?
C60 H60B 0.9600 . ?
C60 H60C 0.9600 . ?
C61 H61A 0.9600 . ?
C61 H61B 0.9600 . ?
C61 H61C 0.9600 . ?
C62 H62A 0.9600 . ?
C62 H62B 0.9600 . ?
C62 H62C 0.9600 . ?
C63 N5 1.351(5) . ?
C63 C64 1.403(5) . ?
C64 C65 1.379(6) . ?
C64 H64 0.9300 . ?
C65 C66 1.391(7) . ?
C65 H65 0.9300 . ?
C66 C67 1.372(6) . ?
C66 H66 0.9300 . ?
C67 N5 1.349(5) . ?
C67 H67 0.9300 . ?
C68 O1 1.257(5) . ?
C68 N6 1.309(6) . ?
C68 H68 0.9300 . ?
C69 N6 1.469(5) . ?
C69 Pt1 2.042(4) . ?
C69 H69A 0.9700 . ?
C69 H69B 0.9700 . ?
C70 N6 1.463(6) . ?
C70 H70A 0.9600 . ?
C70 H70B 0.9600 . ?
C70 H70C 0.9600 . ?
C1S C6S 1.383(7) . ?
C1S C2S 1.385(8) . ?
C1S Cl1S 1.725(6) . ?
C2S C3S 1.363(10) . ?
C2S H2S 0.9300 . ?
C3S C4S 1.350(11) . ?
C3S H3S 0.9300 . ?
C4S C5S 1.360(11) . ?
C4S H4S 0.9300 . ?
C5S C6S 1.383(8) . ?
C5S H5S 0.9300 . ?
C6S H6S 0.9300 . ?
C13S C14S 1.3682 . ?
C13S C18S 1.403(8) . ?
C13S Cl3S 1.730(4) . ?
C14S C15S 1.373(7) . ?
C14S H14S 0.9300 . ?
C15S C16S 1.376(9) . ?
C15S H15S 0.9300 . ?
C16S C17S 1.355(11) . ?
C16S H16S 0.9300 . ?
C17S C18S 1.353(11) . ?
C17S H17S 0.9300 . ?
C18S H18S 0.9300 . ?
C19S C20S 1.3900 . ?
C19S C24S 1.3900 . ?
C19S Cl4S 1.712(7) . ?
C20S C21S 1.3900 . ?
C20S H20S 0.9300 . ?
C21S C22S 1.3900 . ?
C21S H21S 0.9300 . ?
C22S C23S 1.3900 . ?
C22S H22S 0.9300 . ?
C23S C24S 1.3900 . ?
C23S H23S 0.9300 . ?
C24S H24S 0.9300 . ?
Cl1A Pt1 2.3144(11) . ?
Cl2A Pt1 2.3065(13) . ?
N2 H2 0.8600 . ?
N4 H4 0.8600 . ?
N5 Pt1 2.124(3) . ?
O1 Pt1 2.141(3) . ?
Cl2S C7S 1.720(7) . ?
C7S C8S 1.3900 . ?
C7S C12S 1.3900 . ?
C8S C9S 1.3900 . ?
C8S H8S 0.9300 . ?
C9S C10S 1.3900 . ?
C9S H9S 0.9300 . ?
C10S C11S 1.3900 . ?
C10S H10S 0.9300 . ?
C11S C12S 1.3900 . ?
C11S H11S 0.9300 . ?
C12S H12S 0.9300 . ?
Cl2U C11U 1.667(17) . ?
C7U C8U 1.3900 . ?
C7U C12U 1.3900 . ?
C7U H7U 0.9300 . ?
C8U C9U 1.3900 . ?
C8U H8U 0.9300 . ?
C9U C10U 1.3900 . ?
C9U H9U 0.9300 . ?
C10U C11U 1.3900 . ?
C10U H10U 0.9300 . ?
C11U C12U 1.3900 . ?
C12U H12U 0.9300 . ?
